data_7048727
loop_
_publ_author_name
'Pang, Ronglin'
'Li, Junxia'
'Cui, Zhongzheng'
'Zheng, Cheng'
'Li, Zhifang'
'Chen, Weifeng'
'Qi, Fan'
'Su, Li'
'Xiao, Xu-Qiong'

_publ_section_title
;
 Synthesis, structure and DFT calculations of 1,2-N-substituted
 o-carboranes.
;
_journal_issue 21
_journal_name_full 'Dalton transactions (Cambridge, England : 2003)'
_journal_page_first 7242
_journal_page_last 7248
_journal_paper_doi 10.1039/c8dt04877k
_journal_volume 48
_journal_year 2019
_chemical_formula_sum 'C18 H30 B10 N2 O2'
_chemical_formula_weight 414.54
_space_group_crystal_system orthorhombic
_space_group_IT_number 33
_space_group_name_Hall 'P 2c -2n'
_space_group_name_H-M_alt 'P n a 21'
_symmetry_space_group_name_Hall 'P 2c -2n'
_symmetry_space_group_name_H-M 'P n a 21'
_atom_sites_solution_hydrogens mixed
_audit_creation_method SHELXL-2014/7
_audit_update_record
;
2019-01-16 deposited with the CCDC.
2019-01-24 downloaded from the CCDC.
;
_cell_angle_alpha 90
_cell_angle_beta 90
_cell_angle_gamma 90
_cell_formula_units_Z 4
_cell_length_a 26.797(6)
_cell_length_b 7.6904(17)
_cell_length_c 11.398(3)
_cell_measurement_reflns_used 9155
_cell_measurement_temperature 296(2)
_cell_measurement_theta_max 27.47
_cell_measurement_theta_min 2.35
_cell_volume 2348.9(10)
_computing_cell_refinement 'Bruker SAINT'
_computing_data_collection 'Bruker APEX2'
_computing_data_reduction 'Bruker SAINT'
_computing_molecular_graphics 'Bruker SHELXTL'
_computing_publication_material 'Bruker SHELXTL'
_computing_structure_refinement 'SHELXL-2014/7 (Sheldrick, 2014)'
_computing_structure_solution 'SHELXS-97 (Sheldrick 2008)'
_diffrn_ambient_temperature 296(2)
_diffrn_measured_fraction_theta_full 0.992
_diffrn_measured_fraction_theta_max 0.937
_diffrn_measurement_device_type 'Bruker APEX-II CCD'
_diffrn_measurement_method '\f and \w scans'
_diffrn_radiation_type MoK\a
_diffrn_radiation_wavelength 0.71073
_diffrn_reflns_av_R_equivalents 0.0273
_diffrn_reflns_av_unetI/netI 0.0294
_diffrn_reflns_Laue_measured_fraction_full 0.992
_diffrn_reflns_Laue_measured_fraction_max 0.937
_diffrn_reflns_limit_h_max 34
_diffrn_reflns_limit_h_min -29
_diffrn_reflns_limit_k_max 9
_diffrn_reflns_limit_k_min -9
_diffrn_reflns_limit_l_max 14
_diffrn_reflns_limit_l_min -14
_diffrn_reflns_number 15891
_diffrn_reflns_point_group_measured_fraction_full 0.989
_diffrn_reflns_point_group_measured_fraction_max 0.929
_diffrn_reflns_theta_full 25.242
_diffrn_reflns_theta_max 28.108
_diffrn_reflns_theta_min 1.520
_exptl_absorpt_coefficient_mu 0.067
_exptl_absorpt_correction_T_max 0.7456
_exptl_absorpt_correction_T_min 0.6420
_exptl_absorpt_correction_type multi-scan
_exptl_absorpt_process_details sadabs
_exptl_crystal_colour colorless
_exptl_crystal_density_diffrn 1.172
_exptl_crystal_description block
_exptl_crystal_F_000 872
_exptl_crystal_size_max 0.25
_exptl_crystal_size_mid 0.25
_exptl_crystal_size_min 0.20
_refine_diff_density_max 0.277
_refine_diff_density_min -0.208
_refine_diff_density_rms 0.037
_refine_ls_abs_structure_details
; 
 Flack x determined using 2100 quotients [(I+)-(I-)]/[(I+)+(I-)] 
 (Parsons, Flack and Wagner, Acta Cryst. B69 (2013) 249-259). 
;
_refine_ls_abs_structure_Flack 0.2(3)
_refine_ls_extinction_coef 0.0046(17)
_refine_ls_extinction_expression Fc^*^=kFc[1+0.001xFc^2^\l^3^/sin(2\q)]^-1/4^
_refine_ls_extinction_method 'SHELXL-2014/7 (Sheldrick 2014'
_refine_ls_goodness_of_fit_ref 1.035
_refine_ls_hydrogen_treatment mixed
_refine_ls_matrix_type full
_refine_ls_number_parameters 340
_refine_ls_number_reflns 5315
_refine_ls_number_restraints 3
_refine_ls_restrained_S_all 1.038
_refine_ls_R_factor_all 0.0460
_refine_ls_R_factor_gt 0.0395
_refine_ls_shift/su_max 0.001
_refine_ls_shift/su_mean 0.000
_refine_ls_structure_factor_coef Fsqd
_refine_ls_weighting_details 'w=1/[\s^2^(Fo^2^)+(0.0694P)^2^+0.1968P] where P=(Fo^2^+2Fc^2^)/3'
_refine_ls_weighting_scheme calc
_refine_ls_wR_factor_gt 0.1052
_refine_ls_wR_factor_ref 0.1109
_reflns_Friedel_coverage 0.890
_reflns_Friedel_fraction_full 0.985
_reflns_Friedel_fraction_max 0.921
_reflns_number_gt 4827
_reflns_number_total 5315
_reflns_threshold_expression 'I > 2\s(I)'
_cod_data_source_file c8dt04877k2.cif
_cod_data_source_block compound3d
_cod_depositor_comments 'Adding full bibliography for 7048722--7048727.cif.'
_cod_original_cell_volume 2348.8(9)
_cod_database_code 7048727
_shelx_shelxl_version_number 2014/7
_shelx_space_group_comment
; 
The symmetry employed for this shelxl refinement is uniquely defined 
by the following loop, which should always be used as a source of 
symmetry information in preference to the above space-group names. 
They are only intended as comments. 
;

loop_
_space_group_symop_operation_xyz
'x, y, z'
'-x, -y, z+1/2'
'x+1/2, -y+1/2, z'
'-x+1/2, y+1/2, z+1/2'

loop_
_atom_site_label
_atom_site_type_symbol
_atom_site_fract_x
_atom_site_fract_y
_atom_site_fract_z
_atom_site_U_iso_or_equiv
_atom_site_adp_type
_atom_site_occupancy
_atom_site_site_symmetry_order
_atom_site_calc_flag
_atom_site_refinement_flags_posn
_atom_site_refinement_flags_adp
C1 C 0.83729(8) 0.5748(3) 0.89439(17) 0.0364(4) Uani 1 1 d . .
C2 C 0.81342(7) 0.7301(3) 1.01518(17) 0.0324(4) Uani 1 1 d . .
B3 B 0.81080(8) 0.5088(3) 1.02709(19) 0.0343(4) Uani 1 1 d . .
B4 B 0.79669(10) 0.4086(3) 0.8879(2) 0.0426(5) Uani 1 1 d . .
B5 B 0.79616(11) 0.5801(4) 0.7828(2) 0.0447(6) Uani 1 1 d . .
B6 B 0.81113(9) 0.7725(3) 0.8646(2) 0.0373(5) Uani 1 1 d . .
B7 B 0.75959(8) 0.6458(3) 1.0680(2) 0.0354(5) Uani 1 1 d . .
B8 B 0.74852(9) 0.4497(4) 0.9915(2) 0.0403(5) Uani 1 1 d . .
B9 B 0.73912(10) 0.5003(4) 0.8401(2) 0.0459(6) Uani 1 1 d . .
B10 B 0.74880(9) 0.7287(4) 0.8229(2) 0.0409(5) Uani 1 1 d . .
B11 B 0.76062(8) 0.8190(3) 0.9642(2) 0.0350(5) Uani 1 1 d . .
B12 B 0.71708(9) 0.6447(4) 0.9488(2) 0.0412(5) Uani 1 1 d . .
C3 C 0.91802(10) 0.4492(5) 0.9561(3) 0.0685(9) Uani 1 1 d . .
H3A H 0.9030 0.3345 0.9582 0.082 Uiso 1 1 calc R U
H3B H 0.9180 0.4953 1.0353 0.082 Uiso 1 1 calc R U
C4 C 0.97112(9) 0.4342(4) 0.9132(2) 0.0518(6) Uani 1 1 d . .
C5 C 1.00916(11) 0.5046(4) 0.9780(2) 0.0596(7) Uani 1 1 d . .
H5 H 1.0016 0.5686 1.0449 0.072 Uiso 1 1 calc R U
C6 C 1.05870(10) 0.4825(4) 0.9460(2) 0.0530(6) Uani 1 1 d . .
H6 H 1.0841 0.5303 0.9914 0.064 Uiso 1 1 calc R U
C7 C 1.06990(8) 0.3889(3) 0.84638(19) 0.0406(5) Uani 1 1 d . .
C8 C 1.03213(9) 0.3180(3) 0.7790(2) 0.0491(5) Uani 1 1 d . .
H8 H 1.0397 0.2547 0.7118 0.059 Uiso 1 1 calc R U
C9 C 0.98304(9) 0.3422(4) 0.8124(3) 0.0539(6) Uani 1 1 d . .
H9 H 0.9576 0.2960 0.7665 0.065 Uiso 1 1 calc R U
C10 C 1.15799(9) 0.4217(4) 0.8752(3) 0.0627(7) Uani 1 1 d . .
H10A H 1.1567 0.5464 0.8761 0.094 Uiso 1 1 calc R U
H10B H 1.1889 0.3845 0.8406 0.094 Uiso 1 1 calc R U
H10C H 1.1558 0.3785 0.9541 0.094 Uiso 1 1 calc R U
C11 C 0.85893(8) 0.9983(3) 1.0740(2) 0.0448(5) Uani 1 1 d . .
H11A H 0.8380 1.0545 1.1321 0.054 Uiso 1 1 calc R U
H11B H 0.8498 1.0430 0.9973 0.054 Uiso 1 1 calc R U
C12 C 0.91316(8) 1.0390(3) 1.0988(2) 0.0392(4) Uani 1 1 d . .
C13 C 0.92767(10) 1.1334(3) 1.1970(2) 0.0485(5) Uani 1 1 d . .
H13 H 0.9034 1.1749 1.2482 0.058 Uiso 1 1 calc R U
C14 C 0.97736(10) 1.1669(4) 1.2202(2) 0.0540(6) Uani 1 1 d . .
H14 H 0.9862 1.2313 1.2860 0.065 Uiso 1 1 calc R U
C15 C 1.01408(9) 1.1045(3) 1.1453(2) 0.0467(5) Uani 1 1 d . .
C16 C 1.00063(9) 1.0128(4) 1.0459(2) 0.0473(5) Uani 1 1 d . .
H16 H 1.0249 0.9722 0.9943 0.057 Uiso 1 1 calc R U
C17 C 0.95041(9) 0.9818(3) 1.0239(2) 0.0454(5) Uani 1 1 d . .
H17 H 0.9415 0.9207 0.9567 0.054 Uiso 1 1 calc R U
C18 C 1.10061(11) 1.0721(6) 1.1034(3) 0.0782(10) Uani 1 1 d . .
H18A H 1.0984 0.9475 1.1031 0.117 Uiso 1 1 calc R U
H18B H 1.1327 1.1067 1.1328 0.117 Uiso 1 1 calc R U
H18C H 1.0965 1.1151 1.0250 0.117 Uiso 1 1 calc R U
N1 N 0.88832(7) 0.5620(3) 0.88092(19) 0.0462(5) Uani 1 1 d D .
N2 N 0.85085(7) 0.8104(2) 1.07736(17) 0.0396(4) Uani 1 1 d D .
O1 O 1.11749(6) 0.3562(3) 0.80852(17) 0.0562(5) Uani 1 1 d . .
O2 O 1.06269(8) 1.1412(3) 1.1763(2) 0.0672(6) Uani 1 1 d . .
H7'' H 0.7519(10) 0.669(4) 1.157(2) 0.044(7) Uiso 1 1 d . .
H8'' H 0.7296(9) 0.343(3) 1.031(2) 0.045(7) Uiso 1 1 d . .
H3'' H 0.8344(9) 0.453(3) 1.088(2) 0.036(6) Uiso 1 1 d . .
H12' H 0.6779(10) 0.664(4) 0.962(2) 0.045(7) Uiso 1 1 d . .
H5'' H 0.8129(10) 0.573(4) 0.698(2) 0.048(7) Uiso 1 1 d . .
H11' H 0.7510(10) 0.952(4) 0.987(2) 0.043(7) Uiso 1 1 d . .
H9'' H 0.7131(10) 0.435(4) 0.790(2) 0.049(7) Uiso 1 1 d . .
H10' H 0.7321(10) 0.801(4) 0.759(2) 0.046(7) Uiso 1 1 d . .
H4'' H 0.8115(11) 0.281(4) 0.861(3) 0.058(8) Uiso 1 1 d . .
H6'' H 0.8365(11) 0.869(4) 0.833(3) 0.058(8) Uiso 1 1 d . .
H2 H 0.8592(9) 0.758(3) 1.1468(19) 0.041(6) Uiso 1 1 d D .
H1 H 0.9026(10) 0.647(3) 0.836(3) 0.056(8) Uiso 1 1 d D .

loop_
_atom_site_aniso_label
_atom_site_aniso_U_11
_atom_site_aniso_U_22
_atom_site_aniso_U_33
_atom_site_aniso_U_23
_atom_site_aniso_U_13
_atom_site_aniso_U_12
C1 0.0388(10) 0.0384(11) 0.0321(9) 0.0053(8) 0.0046(8) 0.0067(8)
C2 0.0292(8) 0.0351(10) 0.0328(8) 0.0065(8) 0.0006(7) 0.0009(7)
B3 0.0353(10) 0.0369(12) 0.0307(10) 0.0056(9) -0.0016(8) -0.0010(9)
B4 0.0528(13) 0.0380(13) 0.0371(11) -0.0001(10) -0.0045(10) 0.0028(10)
B5 0.0556(14) 0.0485(15) 0.0300(10) 0.0024(10) -0.0015(10) 0.0112(11)
B6 0.0351(10) 0.0425(12) 0.0342(10) 0.0095(10) 0.0038(8) 0.0062(9)
B7 0.0303(9) 0.0432(13) 0.0328(10) 0.0039(9) 0.0001(8) -0.0032(9)
B8 0.0388(11) 0.0403(13) 0.0417(11) 0.0042(10) -0.0063(9) -0.0072(10)
B9 0.0494(14) 0.0506(15) 0.0377(11) -0.0008(10) -0.0119(10) -0.0027(11)
B10 0.0412(12) 0.0472(14) 0.0344(10) 0.0067(10) -0.0058(9) 0.0076(10)
B11 0.0310(10) 0.0373(12) 0.0367(10) 0.0048(9) -0.0006(8) 0.0050(8)
B12 0.0306(10) 0.0496(14) 0.0434(12) 0.0041(11) -0.0049(9) -0.0023(10)
C3 0.0472(14) 0.084(2) 0.0739(18) 0.0360(16) 0.0173(12) 0.0270(14)
C4 0.0442(12) 0.0535(15) 0.0576(14) 0.0214(12) 0.0162(10) 0.0195(11)
C5 0.0629(17) 0.0655(17) 0.0503(14) -0.0061(12) 0.0122(12) 0.0228(13)
C6 0.0520(14) 0.0592(16) 0.0478(12) -0.0128(12) -0.0007(11) 0.0069(11)
C7 0.0378(11) 0.0422(11) 0.0419(11) -0.0025(9) 0.0025(8) 0.0063(9)
C8 0.0434(12) 0.0563(14) 0.0475(11) -0.0103(11) -0.0003(9) 0.0058(10)
C9 0.0383(11) 0.0612(16) 0.0622(14) 0.0049(13) -0.0050(11) 0.0030(10)
C10 0.0408(13) 0.0698(18) 0.0775(19) -0.0116(16) -0.0002(12) -0.0056(12)
C11 0.0398(11) 0.0348(11) 0.0599(14) 0.0048(10) -0.0032(10) -0.0030(8)
C12 0.0414(10) 0.0319(10) 0.0443(11) 0.0052(8) -0.0025(8) -0.0044(8)
C13 0.0481(13) 0.0469(13) 0.0504(13) -0.0069(11) 0.0001(10) 0.0027(10)
C14 0.0588(15) 0.0521(14) 0.0510(13) -0.0122(11) -0.0100(11) -0.0084(11)
C15 0.0420(11) 0.0499(13) 0.0482(12) 0.0034(10) -0.0064(10) -0.0081(10)
C16 0.0430(11) 0.0543(14) 0.0445(11) -0.0012(10) 0.0044(9) -0.0088(10)
C17 0.0452(11) 0.0480(13) 0.0430(11) -0.0046(10) -0.0011(9) -0.0106(10)
C18 0.0419(14) 0.119(3) 0.073(2) 0.0011(19) -0.0033(13) -0.0100(16)
N1 0.0385(9) 0.0481(11) 0.0521(11) 0.0161(9) 0.0111(8) 0.0114(8)
N2 0.0387(8) 0.0352(9) 0.0449(9) 0.0099(8) -0.0087(7) -0.0044(7)
O1 0.0342(8) 0.0767(13) 0.0577(10) -0.0185(9) 0.0047(7) 0.0014(8)
O2 0.0457(10) 0.0882(15) 0.0679(12) -0.0119(11) -0.0102(8) -0.0149(9)

loop_
_atom_type_symbol
_atom_type_description
_atom_type_scat_dispersion_real
_atom_type_scat_dispersion_imag
_atom_type_scat_source
C C 0.0033 0.0016 'International Tables Vol C Tables 4.2.6.8 and 6.1.1.4'
H H 0.0000 0.0000 'International Tables Vol C Tables 4.2.6.8 and 6.1.1.4'
B B 0.0013 0.0007 'International Tables Vol C Tables 4.2.6.8 and 6.1.1.4'
N N 0.0061 0.0033 'International Tables Vol C Tables 4.2.6.8 and 6.1.1.4'
O O 0.0106 0.0060 'International Tables Vol C Tables 4.2.6.8 and 6.1.1.4'

loop_
_geom_angle_atom_site_label_1
_geom_angle_atom_site_label_2
_geom_angle_atom_site_label_3
_geom_angle
N1 C1 B4 125.65(19)
N1 C1 B5 124.51(18)
B4 C1 B5 63.96(15)
N1 C1 B6 116.62(18)
B4 C1 B6 113.73(17)
B5 C1 B6 63.86(14)
N1 C1 B3 118.60(17)
B4 C1 B3 63.52(13)
B5 C1 B3 113.28(17)
B6 C1 B3 105.31(15)
N1 C1 C2 116.85(17)
B4 C1 C2 106.71(15)
B5 C1 C2 107.86(14)
B6 C1 C2 57.01(11)
B3 C1 C2 55.09(11)
N2 C2 B11 127.71(18)
N2 C2 B7 127.64(17)
B11 C2 B7 63.87(13)
N2 C2 B3 115.88(16)
B11 C2 B3 113.52(16)
B7 C2 B3 63.58(13)
N2 C2 B6 116.61(17)
B11 C2 B6 63.49(13)
B7 C2 B6 113.00(15)
B3 C2 B6 105.21(15)
N2 C2 C1 113.81(15)
B11 C2 C1 106.55(14)
B7 C2 C1 107.39(14)
B3 C2 C1 56.93(11)
B6 C2 C1 55.07(11)
C2 B3 C1 67.98(13)
C2 B3 B8 105.99(16)
C1 B3 B8 105.00(15)
C2 B3 B7 57.76(12)
C1 B3 B7 111.47(15)
B8 B3 B7 59.36(14)
C2 B3 B4 111.36(15)
C1 B3 B4 56.46(13)
B8 B3 B4 59.54(14)
B7 B3 B4 108.63(16)
C1 B4 B8 107.78(18)
C1 B4 B9 105.86(18)
B8 B4 B9 60.28(15)
C1 B4 B5 58.12(14)
B8 B4 B5 108.02(18)
B9 B4 B5 59.65(15)
C1 B4 B3 60.02(13)
B8 B4 B3 59.45(14)
B9 B4 B3 106.33(18)
B5 B4 B3 106.06(18)
C1 B5 B10 106.87(17)
C1 B5 B9 106.13(17)
B10 B5 B9 60.63(16)
C1 B5 B4 57.92(13)
B10 B5 B4 108.10(18)
B9 B5 B4 60.17(15)
C1 B5 B6 58.75(13)
B10 B5 B6 59.52(14)
B9 B5 B6 106.68(18)
B4 B5 B6 105.05(16)
C1 B6 C2 67.92(12)
C1 B6 B10 105.75(18)
C2 B6 B10 105.15(16)
C1 B6 B5 57.39(14)
C2 B6 B5 111.34(16)
B10 B6 B5 59.50(15)
C1 B6 B11 111.04(16)
C2 B6 B11 56.27(12)
B10 B6 B11 59.87(13)
B5 B6 B11 108.83(18)
C2 B7 B8 107.13(16)
C2 B7 B12 106.08(16)
B8 B7 B12 60.67(14)
C2 B7 B11 57.60(12)
B8 B7 B11 108.26(16)
B12 B7 B11 60.32(14)
C2 B7 B3 58.65(12)
B8 B7 B3 59.89(14)
B12 B7 B3 106.85(17)
B11 B7 B3 104.76(15)
B7 B8 B3 60.75(13)
B7 B8 B4 110.96(17)
B3 B8 B4 61.01(14)
B7 B8 B9 108.30(18)
B3 B8 B9 107.28(18)
B4 B8 B9 59.95(15)
B7 B8 B12 59.83(14)
B3 B8 B12 106.87(17)
B4 B8 B12 108.06(18)
B9 B8 B12 59.19(15)
B12 B9 B5 109.23(19)
B12 B9 B4 108.92(18)
B5 B9 B4 60.18(15)
B12 B9 B10 60.47(15)
B5 B9 B10 59.58(15)
B4 B9 B10 107.28(18)
B12 B9 B8 60.43(16)
B5 B9 B8 108.05(17)
B4 B9 B8 59.77(14)
B10 B9 B8 107.44(18)
B5 B10 B6 60.98(15)
B5 B10 B11 110.97(16)
B6 B10 B11 61.01(13)
B5 B10 B9 59.79(16)
B6 B10 B9 107.15(17)
B11 B10 B9 108.02(17)
B5 B10 B12 108.34(18)
B6 B10 B12 107.58(16)
B11 B10 B12 60.01(14)
B9 B10 B12 59.17(16)
C2 B11 B7 58.53(12)
C2 B11 B10 107.74(17)
B7 B11 B10 107.84(18)
C2 B11 B12 106.25(17)
B7 B11 B12 59.60(14)
B10 B11 B12 60.19(14)
C2 B11 B6 60.23(12)
B7 B11 B6 106.38(16)
B10 B11 B6 59.12(14)
B12 B11 B6 106.25(18)
B9 B12 B7 109.02(18)
B9 B12 B11 108.82(18)
B7 B12 B11 60.08(13)
B9 B12 B8 60.39(15)
B7 B12 B8 59.50(14)
B11 B12 B8 107.15(16)
B9 B12 B10 60.36(15)
B7 B12 B10 107.91(16)
B11 B12 B10 59.81(14)
B8 B12 B10 107.32(17)
N1 C3 C4 111.7(2)
C5 C4 C9 118.5(2)
C5 C4 C3 119.8(3)
C9 C4 C3 121.6(3)
C4 C5 C6 121.5(2)
C7 C6 C5 119.3(3)
O1 C7 C6 124.0(2)
O1 C7 C8 115.7(2)
C6 C7 C8 120.3(2)
C9 C8 C7 119.4(2)
C8 C9 C4 121.0(3)
N2 C11 C12 109.97(18)
C17 C12 C13 117.4(2)
C17 C12 C11 120.8(2)
C13 C12 C11 121.8(2)
C14 C13 C12 121.4(2)
C13 C14 C15 120.1(2)
O2 C15 C16 124.1(2)
O2 C15 C14 116.2(2)
C16 C15 C14 119.7(2)
C15 C16 C17 119.2(2)
C12 C17 C16 122.2(2)
C1 N1 C3 121.26(19)
C2 N2 C11 122.59(18)
C7 O1 C10 118.6(2)
C15 O2 C18 116.8(2)

loop_
_geom_bond_atom_site_label_1
_geom_bond_atom_site_label_2
_geom_bond_distance
C1 N1 1.380(3)
C1 B4 1.680(4)
C1 B5 1.684(3)
C1 B6 1.709(3)
C1 B3 1.746(3)
C1 C2 1.932(3)
C2 N2 1.374(3)
C2 B11 1.675(3)
C2 B7 1.692(3)
C2 B3 1.709(3)
C2 B6 1.749(3)
B3 B8 1.776(3)
B3 B7 1.792(3)
B3 B4 1.804(3)
B4 B8 1.778(4)
B4 B9 1.781(4)
B4 B5 1.782(4)
B5 B10 1.768(4)
B5 B9 1.772(4)
B5 B6 1.795(4)
B6 B10 1.769(3)
B6 B11 1.803(3)
B7 B8 1.767(4)
B7 B12 1.773(3)
B7 B11 1.781(3)
B8 B9 1.787(4)
B8 B12 1.788(4)
B9 B12 1.765(4)
B9 B10 1.787(4)
B10 B11 1.782(3)
B10 B12 1.789(4)
B11 B12 1.786(4)
C3 N1 1.456(3)
C3 C4 1.509(3)
C4 C5 1.370(4)
C4 C9 1.387(4)
C5 C6 1.387(4)
C6 C7 1.378(3)
C7 O1 1.370(3)
C7 C8 1.382(3)
C8 C9 1.382(3)
C10 O1 1.418(3)
C11 N2 1.462(3)
C11 C12 1.513(3)
C12 C17 1.385(3)
C12 C13 1.390(3)
C13 C14 1.382(4)
C14 C15 1.388(4)
C15 O2 1.378(3)
C15 C16 1.383(4)
C16 C17 1.389(3)
C18 O2 1.416(4)
